data_7039721
loop_
_publ_author_name
'Sroor, Farid M.'
'Hrib, Cristian G.'
'Liebing, Phil'
'Hilfert, Liane'
'Busse, Sabine'
'Edelmann, Frank T.'

_publ_section_title
;
 Five different types of \h(8)-cyclooctatetraenyl-lanthanide half-sandwich
 complexes from one ligand set, including a &quot;giant neodymium
 wheel&quot;.
;
_journal_issue 34
_journal_name_full 'Dalton transactions (Cambridge, England : 2003)'
_journal_page_first 13332
_journal_page_last 13346
_journal_paper_doi 10.1039/c6dt01974a
_journal_volume 45
_journal_year 2016
_chemical_formula_sum 'C52 H70 Ce2 N4'
_chemical_formula_weight 1031.36
_chemical_name_systematic
; 
 ? 
;
_space_group_IT_number 14
_symmetry_cell_setting monoclinic
_symmetry_space_group_name_Hall '-P 2yn'
_symmetry_space_group_name_H-M 'P 1 21/n 1'
_atom_sites_solution_hydrogens geom
_atom_sites_solution_primary direct
_atom_sites_solution_secondary difmap
_audit_creation_method SHELXL-97
_audit_update_record
;
2015-04-01 deposited with the CCDC.
2016-06-28 downloaded from the CCDC.
;
_cell_angle_alpha 90.00
_cell_angle_beta 93.5556(6)
_cell_angle_gamma 90.00
_cell_formula_units_Z 4
_cell_length_a 14.87097(10)
_cell_length_b 20.01756(14)
_cell_length_c 15.58600(8)
_cell_measurement_reflns_used 77022
_cell_measurement_temperature 100(2)
_cell_measurement_theta_max 75.2870
_cell_measurement_theta_min 3.5660
_cell_volume 4630.72(5)
_computing_cell_refinement
; 
CrysAlisPro, Agilent Technologies, 
Version 1.171.36.28 (release 01-02-2013 CrysAlis171 .NET) 
(compiled Feb  1 2013,16:14:44) 
;
_computing_data_collection
; 
CrysAlisPro, Agilent Technologies, 
Version 1.171.36.28 (release 01-02-2013 CrysAlis171 .NET) 
(compiled Feb  1 2013,16:14:44) 
;
_computing_data_reduction
; 
CrysAlisPro, Agilent Technologies, 
Version 1.171.36.28 (release 01-02-2013 CrysAlis171 .NET) 
(compiled Feb  1 2013,16:14:44) 
;
_computing_molecular_graphics 'Bruker XP'
_computing_publication_material SHELXL-97
_computing_structure_refinement 'SHELXL-97 (Sheldrick, 1997)'
_computing_structure_solution 'SHELXS-97 (Sheldrick, 1990)'
_diffrn_ambient_temperature 100(2)
_diffrn_detector_area_resol_mean 10.3543
_diffrn_measured_fraction_theta_full 0.997
_diffrn_measured_fraction_theta_max 0.997
_diffrn_measurement_device_type 'Xcalibur, Atlas, Nova'
_diffrn_measurement_method '\w scans'
_diffrn_radiation_monochromator graphite
_diffrn_radiation_source 'fine-focus sealed tube'
_diffrn_radiation_type CuK\a
_diffrn_radiation_wavelength 1.54184
_diffrn_reflns_av_R_equivalents 0.0566
_diffrn_reflns_av_sigmaI/netI 0.0153
_diffrn_reflns_limit_h_max 18
_diffrn_reflns_limit_h_min -18
_diffrn_reflns_limit_k_max 25
_diffrn_reflns_limit_k_min -23
_diffrn_reflns_limit_l_max 19
_diffrn_reflns_limit_l_min -19
_diffrn_reflns_number 214859
_diffrn_reflns_theta_full 75.86
_diffrn_reflns_theta_max 75.86
_diffrn_reflns_theta_min 3.60
_exptl_absorpt_coefficient_mu 15.273
_exptl_absorpt_correction_T_max 0.6572
_exptl_absorpt_correction_T_min 0.2236
_exptl_absorpt_correction_type multi-scan
_exptl_absorpt_process_details
; 
CrysAlisPro, Agilent Technologies, 
Version 1.171.36.28 (release 01-02-2013 CrysAlis171 .NET) 
(compiled Feb  1 2013,16:14:44)  
;
_exptl_crystal_colour green
_exptl_crystal_density_diffrn 1.479
_exptl_crystal_density_method 'not measured'
_exptl_crystal_description plate
_exptl_crystal_F_000 2104
_exptl_crystal_size_max 0.14
_exptl_crystal_size_mid 0.11
_exptl_crystal_size_min 0.03
_refine_diff_density_max 1.097
_refine_diff_density_min -1.122
_refine_diff_density_rms 0.086
_refine_ls_extinction_method none
_refine_ls_goodness_of_fit_ref 1.100
_refine_ls_hydrogen_treatment constr
_refine_ls_matrix_type full
_refine_ls_number_parameters 599
_refine_ls_number_reflns 9629
_refine_ls_number_restraints 38
_refine_ls_restrained_S_all 1.105
_refine_ls_R_factor_all 0.0407
_refine_ls_R_factor_gt 0.0379
_refine_ls_shift/su_max 0.100
_refine_ls_shift/su_mean 0.002
_refine_ls_structure_factor_coef Fsqd
_refine_ls_weighting_details 'calc w=1/[\s^2^(Fo^2^)+(0.0420P)^2^+10.7708P] where P=(Fo^2^+2Fc^2^)/3'
_refine_ls_weighting_scheme calc
_refine_ls_wR_factor_gt 0.0921
_refine_ls_wR_factor_ref 0.0939
_reflns_number_gt 8956
_reflns_number_total 9629
_reflns_threshold_expression >2sigma(I)
_cod_data_source_file c6dt01974a2.cif
_cod_data_source_block magd100
_cod_depositor_comments 'Adding full bibliography for 7039717--7039725.cif.'
_cod_database_code 7039721

loop_
_symmetry_equiv_pos_as_xyz
'x, y, z'
'-x+1/2, y+1/2, -z+1/2'
'-x, -y, -z'
'x-1/2, -y-1/2, z-1/2'

loop_
_atom_site_label
_atom_site_type_symbol
_atom_site_fract_x
_atom_site_fract_y
_atom_site_fract_z
_atom_site_U_iso_or_equiv
_atom_site_adp_type
_atom_site_occupancy
_atom_site_symmetry_multiplicity
_atom_site_calc_flag
_atom_site_refinement_flags
_atom_site_disorder_assembly
_atom_site_disorder_group
Ce1 Ce 0.350324(13) 0.237913(10) 0.244187(11) 0.02386(6) Uani 1 1 d . B .
Ce2 Ce 0.342860(14) 0.260567(11) 0.013074(12) 0.03048(7) Uani 1 1 d . B .
N1 N 0.2445(2) 0.18590(16) 0.1111(2) 0.0337(7) Uani 1 1 d . B .
N2 N 0.2263(2) 0.29666(16) 0.12782(19) 0.0301(7) Uani 1 1 d . B .
N3 N 0.4756(2) 0.20876(18) 0.1317(2) 0.0406(8) Uani 1 1 d . . .
N4 N 0.4406(2) 0.31808(15) 0.14525(19) 0.0272(6) Uani 1 1 d . . .
C1 C 0.1876(3) 0.2366(2) 0.1254(2) 0.0302(8) Uani 1 1 d . . .
C2 C 0.0941(3) 0.2255(2) 0.1415(3) 0.0380(9) Uani 1 1 d . B .
C3 C 0.0184(3) 0.2133(3) 0.1610(3) 0.0443(10) Uani 1 1 d . . .
C4 C -0.0715(3) 0.1995(3) 0.1881(3) 0.0483(11) Uani 1 1 d . B .
H4 H -0.0855 0.2176 0.2456 0.058 Uiso 1 1 calc R . .
C5 C -0.1482(3) 0.1959(3) 0.1227(3) 0.0549(13) Uani 1 1 d . . .
H5A H -0.1355 0.2039 0.0619 0.066 Uiso 1 1 calc R B .
H5B H -0.2076 0.2123 0.1391 0.066 Uiso 1 1 calc R . .
C6 C -0.1121(3) 0.1329(3) 0.1646(4) 0.0582(13) Uani 1 1 d . B .
H6A H -0.1491 0.1107 0.2069 0.070 Uiso 1 1 calc R . .
H6B H -0.0770 0.1022 0.1297 0.070 Uiso 1 1 calc R . .
C7 C 0.2033(3) 0.1186(2) 0.1025(3) 0.0437(10) Uani 1 1 d . . .
H7 H 0.1625 0.1122 0.1505 0.052 Uiso 1 1 calc R B .
C8 C 0.2754(4) 0.0656(2) 0.1098(3) 0.0576(14) Uani 1 1 d . B .
H8A H 0.3100 0.0702 0.1658 0.069 Uiso 1 1 calc R . .
H8B H 0.3175 0.0723 0.0638 0.069 Uiso 1 1 calc R . .
C9 C 0.2354(6) -0.0046(3) 0.1024(3) 0.084(2) Uani 1 1 d . . .
H9A H 0.1991 -0.0134 0.1523 0.101 Uiso 1 1 calc R B .
H9B H 0.2848 -0.0379 0.1033 0.101 Uiso 1 1 calc R . .
C10 C 0.1758(6) -0.0125(3) 0.0190(4) 0.092(3) Uani 1 1 d . B .
H10A H 0.2139 -0.0107 -0.0308 0.110 Uiso 1 1 calc R . .
H10B H 0.1457 -0.0566 0.0187 0.110 Uiso 1 1 calc R . .
C11 C 0.1050(5) 0.0420(3) 0.0102(3) 0.079(2) Uani 1 1 d . . .
H11A H 0.0623 0.0367 0.0559 0.095 Uiso 1 1 calc R B .
H11B H 0.0707 0.0375 -0.0460 0.095 Uiso 1 1 calc R . .
C12 C 0.1472(4) 0.1115(2) 0.0168(3) 0.0543(13) Uani 1 1 d . B .
H12A H 0.0992 0.1458 0.0131 0.065 Uiso 1 1 calc R . .
H12B H 0.1863 0.1185 -0.0316 0.065 Uiso 1 1 calc R . .
C13 C 0.1734(3) 0.3597(2) 0.1295(3) 0.0393(9) Uani 1 1 d . . .
H13 H 0.2171 0.3958 0.1168 0.047 Uiso 1 1 calc R B .
C14 C 0.1401(4) 0.3776(3) 0.2151(3) 0.0518(12) Uani 1 1 d . B .
H14A H 0.1913 0.3770 0.2589 0.062 Uiso 1 1 calc R . .
H14B H 0.0959 0.3436 0.2316 0.062 Uiso 1 1 calc R . .
C15 C 0.0961(3) 0.4459(2) 0.2144(3) 0.0498(11) Uani 1 1 d . . .
H15A H 0.0687 0.4533 0.2699 0.060 Uiso 1 1 calc R B .
H15B H 0.1427 0.4806 0.2083 0.060 Uiso 1 1 calc R . .
C16 C 0.0244(3) 0.4529(3) 0.1419(3) 0.0533(12) Uani 1 1 d . B .
H16A H -0.0273 0.4240 0.1540 0.064 Uiso 1 1 calc R . .
H16B H 0.0029 0.4997 0.1399 0.064 Uiso 1 1 calc R . .
C17 C 0.0567(3) 0.4348(3) 0.0568(3) 0.0530(12) Uani 1 1 d . . .
H17A H 0.1019 0.4680 0.0404 0.064 Uiso 1 1 calc R B .
H17B H 0.0055 0.4363 0.0131 0.064 Uiso 1 1 calc R . .
C18 C 0.0992(3) 0.3645(2) 0.0577(3) 0.0385(9) Uani 1 1 d . B .
H18A H 0.0523 0.3306 0.0666 0.046 Uiso 1 1 calc R . .
H18B H 0.1246 0.3556 0.0016 0.046 Uiso 1 1 calc R . .
C21 C 0.5044(3) 0.2718(2) 0.1332(3) 0.0320(8) Uani 1 1 d D A .
C22 C 0.5935(4) 0.2892(4) 0.1090(6) 0.0304(16) Uani 0.645(10) 1 d PD A 1
C23 C 0.6623(4) 0.3116(3) 0.0880(4) 0.0308(15) Uani 0.645(10) 1 d PDU A 1
C24 C 0.7462(4) 0.3376(4) 0.0597(4) 0.048(2) Uani 0.645(10) 1 d PDU A 1
H24 H 0.7673 0.3163 0.0066 0.058 Uiso 0.645(10) 1 calc PR A 1
C25 C 0.8175(7) 0.3560(5) 0.1236(6) 0.076(3) Uani 0.645(10) 1 d PDU A 1
H25A H 0.8042 0.3534 0.1850 0.091 Uiso 0.645(10) 1 calc PR A 1
H25B H 0.8803 0.3449 0.1113 0.091 Uiso 0.645(10) 1 calc PR A 1
C26 C 0.7724(6) 0.4063(5) 0.0720(6) 0.067(3) Uani 0.645(10) 1 d PDU A 1
H26A H 0.8062 0.4277 0.0267 0.081 Uiso 0.645(10) 1 calc PR A 1
H26B H 0.7302 0.4362 0.1003 0.081 Uiso 0.645(10) 1 calc PR A 1
C22' C 0.5995(8) 0.2961(8) 0.1369(10) 0.030(4) Uiso 0.355(10) 1 d PD A 2
C23' C 0.6718(8) 0.3230(7) 0.1339(11) 0.048(4) Uiso 0.355(10) 1 d PD A 2
C24' C 0.7472(15) 0.3621(10) 0.1054(16) 0.109(8) Uiso 0.355(10) 1 d PD A 2
H24' H 0.7995 0.3347 0.0886 0.131 Uiso 0.355(10) 1 calc PR A 2
C25' C 0.7709(13) 0.4241(9) 0.1421(11) 0.080(6) Uiso 0.355(10) 1 d PD A 2
H25C H 0.7327 0.4415 0.1868 0.096 Uiso 0.355(10) 1 calc PR A 2
H25D H 0.8359 0.4337 0.1525 0.096 Uiso 0.355(10) 1 calc PR A 2
C26' C 0.7361(16) 0.4261(9) 0.0588(12) 0.081(6) Uiso 0.355(10) 1 d PD A 2
H26C H 0.7778 0.4359 0.0133 0.097 Uiso 0.355(10) 1 calc PR A 2
H26D H 0.6742 0.4437 0.0478 0.097 Uiso 0.355(10) 1 calc PR A 2
C27 C 0.5396(7) 0.1544(5) 0.1127(5) 0.0327(19) Uani 0.682(7) 1 d P B 1
H27 H 0.5777 0.1690 0.0654 0.039 Uiso 0.682(7) 1 calc PR B 1
C28 C 0.5994(6) 0.1436(4) 0.1949(5) 0.049(2) Uani 0.682(7) 1 d P B 1
H28A H 0.5614 0.1327 0.2429 0.059 Uiso 0.682(7) 1 calc PR B 1
H28B H 0.6330 0.1851 0.2098 0.059 Uiso 0.682(7) 1 calc PR B 1
C29 C 0.6665(6) 0.0862(4) 0.1826(5) 0.059(2) Uani 0.682(7) 1 d P B 1
H29A H 0.7078 0.0993 0.1381 0.070 Uiso 0.682(7) 1 calc PR B 1
H29B H 0.7032 0.0792 0.2370 0.070 Uiso 0.682(7) 1 calc PR B 1
C30 C 0.6226(9) 0.0234(6) 0.1572(7) 0.062(3) Uani 0.682(7) 1 d P B 1
H30A H 0.5873 0.0069 0.2046 0.074 Uiso 0.682(7) 1 calc PR B 1
H30B H 0.6689 -0.0105 0.1459 0.074 Uiso 0.682(7) 1 calc PR B 1
C31 C 0.5601(6) 0.0333(4) 0.0762(5) 0.058(2) Uani 0.682(7) 1 d P B 1
H31A H 0.5265 -0.0086 0.0632 0.069 Uiso 0.682(7) 1 calc PR B 1
H31B H 0.5967 0.0434 0.0269 0.069 Uiso 0.682(7) 1 calc PR B 1
C32 C 0.4928(5) 0.0905(3) 0.0877(4) 0.0446(16) Uani 0.682(7) 1 d P B 1
H32A H 0.4561 0.0972 0.0332 0.054 Uiso 0.682(7) 1 calc PR B 1
H32B H 0.4517 0.0780 0.1326 0.054 Uiso 0.682(7) 1 calc PR B 1
C27' C 0.5576(11) 0.1586(9) 0.1464(11) 0.022(4) Uani 0.318(7) 1 d P B 2
H27' H 0.6141 0.1841 0.1616 0.027 Uiso 0.318(7) 1 calc PR B 2
C28' C 0.5459(8) 0.1037(7) 0.2127(8) 0.036(3) Uani 0.318(7) 1 d P B 2
H28C H 0.4865 0.0821 0.2014 0.043 Uiso 0.318(7) 1 calc PR B 2
H28D H 0.5474 0.1237 0.2709 0.043 Uiso 0.318(7) 1 calc PR B 2
C29' C 0.6206(9) 0.0510(8) 0.2093(10) 0.041(3) Uani 0.318(7) 1 d P B 2
H29C H 0.6798 0.0719 0.2245 0.049 Uiso 0.318(7) 1 calc PR B 2
H29D H 0.6108 0.0153 0.2516 0.049 Uiso 0.318(7) 1 calc PR B 2
C30' C 0.6204(13) 0.0211(10) 0.1193(11) 0.036(4) Uani 0.318(7) 1 d P B 2
H30C H 0.5620 -0.0012 0.1049 0.043 Uiso 0.318(7) 1 calc PR B 2
H30D H 0.6687 -0.0128 0.1174 0.043 Uiso 0.318(7) 1 calc PR B 2
C31' C 0.6356(8) 0.0765(7) 0.0535(8) 0.037(3) Uani 0.318(7) 1 d P B 2
H31C H 0.6359 0.0568 -0.0048 0.045 Uiso 0.318(7) 1 calc PR B 2
H31D H 0.6950 0.0978 0.0669 0.045 Uiso 0.318(7) 1 calc PR B 2
C32' C 0.5609(8) 0.1295(6) 0.0553(8) 0.032(3) Uani 0.318(7) 1 d P B 2
H32C H 0.5021 0.1090 0.0375 0.038 Uiso 0.318(7) 1 calc PR B 2
H32D H 0.5727 0.1657 0.0142 0.038 Uiso 0.318(7) 1 calc PR B 2
C33 C 0.4694(2) 0.38893(19) 0.1495(2) 0.0301(8) Uani 1 1 d . B .
H33 H 0.5122 0.3967 0.1035 0.036 Uiso 1 1 calc R . .
C34 C 0.5174(3) 0.4066(2) 0.2356(3) 0.0425(10) Uani 1 1 d . . .
H34A H 0.5706 0.3773 0.2461 0.051 Uiso 1 1 calc R B .
H34B H 0.4763 0.3991 0.2822 0.051 Uiso 1 1 calc R . .
C35 C 0.5475(3) 0.4798(2) 0.2362(3) 0.0476(11) Uani 1 1 d . B .
H35A H 0.5755 0.4909 0.2937 0.057 Uiso 1 1 calc R . .
H35B H 0.5937 0.4859 0.1938 0.057 Uiso 1 1 calc R . .
C36 C 0.4696(3) 0.5273(2) 0.2150(3) 0.0448(10) Uani 1 1 d . . .
H36A H 0.4930 0.5734 0.2102 0.054 Uiso 1 1 calc R B .
H36B H 0.4279 0.5265 0.2620 0.054 Uiso 1 1 calc R . .
C37 C 0.4188(3) 0.5078(2) 0.1310(3) 0.0382(9) Uani 1 1 d . B .
H37A H 0.4580 0.5148 0.0828 0.046 Uiso 1 1 calc R . .
H37B H 0.3652 0.5368 0.1214 0.046 Uiso 1 1 calc R . .
C38 C 0.3890(3) 0.4349(2) 0.1325(3) 0.0342(8) Uani 1 1 d . . .
H38A H 0.3462 0.4286 0.1780 0.041 Uiso 1 1 calc R B .
H38B H 0.3577 0.4232 0.0767 0.041 Uiso 1 1 calc R . .
C41 C 0.3800(3) 0.1330(2) 0.3517(3) 0.0482(11) Uani 1 1 d . . .
H41 H 0.4027 0.0892 0.3433 0.058 Uiso 1 1 calc R B .
C42 C 0.4484(3) 0.1785(3) 0.3762(3) 0.0518(12) Uani 1 1 d . B .
H42 H 0.5059 0.1578 0.3821 0.062 Uiso 1 1 calc R . .
C43 C 0.4529(4) 0.2470(3) 0.3942(3) 0.0502(12) Uani 1 1 d . . .
H43 H 0.5127 0.2621 0.4078 0.060 Uiso 1 1 calc R B .
C44 C 0.3892(4) 0.2983(2) 0.3967(3) 0.0489(12) Uani 1 1 d . B .
H44 H 0.4157 0.3405 0.4102 0.059 Uiso 1 1 calc R . .
C45 C 0.2950(4) 0.3017(2) 0.3837(3) 0.0482(12) Uani 1 1 d . . .
H45 H 0.2726 0.3455 0.3917 0.058 Uiso 1 1 calc R B .
C46 C 0.2259(3) 0.2555(3) 0.3615(3) 0.0477(11) Uani 1 1 d . B .
H46 H 0.1678 0.2754 0.3607 0.057 Uiso 1 1 calc R . .
C47 C 0.2219(3) 0.1868(3) 0.3402(3) 0.0464(11) Uani 1 1 d . . .
H47 H 0.1624 0.1719 0.3252 0.056 Uiso 1 1 calc R B .
C48 C 0.2858(3) 0.1364(2) 0.3364(3) 0.0440(10) Uani 1 1 d . B .
H48 H 0.2599 0.0947 0.3196 0.053 Uiso 1 1 calc R . .
C51 C 0.3306(6) 0.1888(3) -0.1336(3) 0.077(2) Uani 1 1 d . . .
H51 H 0.3156 0.1434 -0.1444 0.092 Uiso 1 1 calc R B .
C52 C 0.4275(6) 0.2001(4) -0.1134(3) 0.085(3) Uani 1 1 d . B .
H52 H 0.4629 0.1606 -0.1148 0.102 Uiso 1 1 calc R . .
C53 C 0.4795(4) 0.2599(4) -0.0919(3) 0.070(2) Uani 1 1 d . . .
H53 H 0.5421 0.2510 -0.0827 0.084 Uiso 1 1 calc R B .
C54 C 0.4595(4) 0.3262(4) -0.0817(3) 0.0636(16) Uani 1 1 d . B .
H54 H 0.5118 0.3518 -0.0658 0.076 Uiso 1 1 calc R . .
C55 C 0.3858(5) 0.3641(3) -0.0884(3) 0.0638(15) Uani 1 1 d . . .
H55 H 0.3994 0.4098 -0.0781 0.077 Uiso 1 1 calc R B .
C56 C 0.2981(5) 0.3545(3) -0.1057(3) 0.0633(15) Uani 1 1 d . B .
H56 H 0.2650 0.3949 -0.1019 0.076 Uiso 1 1 calc R . .
C57 C 0.2431(4) 0.3016(4) -0.1275(3) 0.0620(16) Uani 1 1 d . . .
H57 H 0.1819 0.3148 -0.1360 0.074 Uiso 1 1 calc R B .
C58 C 0.2538(4) 0.2334(4) -0.1403(3) 0.0660(18) Uani 1 1 d . B .
H58 H 0.1990 0.2113 -0.1570 0.079 Uiso 1 1 calc R . .

loop_
_atom_site_aniso_label
_atom_site_aniso_U_11
_atom_site_aniso_U_22
_atom_site_aniso_U_33
_atom_site_aniso_U_23
_atom_site_aniso_U_13
_atom_site_aniso_U_12
Ce1 0.02676(11) 0.02571(11) 0.01918(10) 0.00247(7) 0.00199(7) -0.00245(7)
Ce2 0.03562(12) 0.03768(13) 0.01861(10) 0.00452(7) 0.00556(8) 0.00116(8)
N1 0.0466(19) 0.0289(17) 0.0255(15) 0.0035(12) 0.0021(13) -0.0014(14)
N2 0.0302(15) 0.0332(17) 0.0261(15) -0.0005(12) -0.0041(12) -0.0013(13)
N3 0.0426(19) 0.0305(18) 0.051(2) 0.0001(15) 0.0199(16) 0.0026(15)
N4 0.0270(15) 0.0290(16) 0.0260(14) 0.0014(12) 0.0052(11) -0.0005(12)
C1 0.0308(19) 0.042(2) 0.0175(16) 0.0032(14) -0.0033(14) -0.0054(15)
C2 0.033(2) 0.052(3) 0.0280(19) 0.0050(17) -0.0052(15) -0.0091(18)
C3 0.041(2) 0.056(3) 0.035(2) 0.012(2) -0.0051(17) -0.008(2)
C4 0.048(3) 0.062(3) 0.035(2) 0.004(2) 0.0032(19) -0.011(2)
C5 0.039(2) 0.080(4) 0.045(3) -0.009(2) -0.001(2) 0.011(2)
C6 0.045(3) 0.061(3) 0.069(3) 0.005(3) 0.002(2) -0.009(2)
C7 0.072(3) 0.034(2) 0.0253(19) 0.0008(16) -0.0004(19) -0.013(2)
C8 0.105(4) 0.035(2) 0.033(2) 0.0052(18) 0.006(2) 0.006(3)
C9 0.181(8) 0.034(3) 0.038(3) 0.004(2) 0.006(4) -0.003(4)
C10 0.197(8) 0.038(3) 0.040(3) -0.005(2) 0.009(4) -0.029(4)
C11 0.142(6) 0.058(4) 0.034(3) -0.005(2) -0.011(3) -0.047(4)
C12 0.089(4) 0.044(3) 0.029(2) -0.0018(19) -0.005(2) -0.018(3)
C13 0.034(2) 0.040(2) 0.042(2) -0.0046(18) -0.0063(17) 0.0061(17)
C14 0.061(3) 0.049(3) 0.044(2) -0.012(2) -0.011(2) 0.013(2)
C15 0.053(3) 0.046(3) 0.049(3) -0.015(2) -0.009(2) 0.012(2)
C16 0.045(3) 0.042(3) 0.071(3) -0.011(2) -0.008(2) 0.012(2)
C17 0.047(3) 0.046(3) 0.063(3) 0.003(2) -0.016(2) 0.004(2)
C18 0.034(2) 0.045(2) 0.035(2) -0.0042(17) -0.0090(16) 0.0054(17)
C21 0.0275(18) 0.035(2) 0.034(2) 0.0051(16) 0.0090(15) 0.0014(15)
C22 0.030(3) 0.040(4) 0.022(4) -0.004(3) 0.005(3) 0.001(3)
C23 0.025(3) 0.053(4) 0.014(3) 0.003(2) -0.003(2) 0.000(2)
C24 0.040(3) 0.079(5) 0.027(3) 0.007(3) 0.004(3) -0.012(3)
C25 0.081(6) 0.079(6) 0.065(5) 0.001(4) -0.022(4) -0.022(5)
C26 0.041(4) 0.083(6) 0.077(5) 0.046(5) -0.008(4) -0.031(4)
C27 0.044(5) 0.034(4) 0.021(4) 0.000(4) 0.007(4) 0.013(3)
C28 0.063(5) 0.054(5) 0.030(3) -0.008(3) -0.005(4) 0.027(4)
C29 0.070(5) 0.063(5) 0.042(4) -0.005(4) -0.005(4) 0.038(4)
C30 0.092(8) 0.051(6) 0.043(6) 0.008(6) 0.012(6) 0.033(5)
C31 0.083(6) 0.032(4) 0.059(5) -0.003(3) 0.018(4) 0.009(4)
C32 0.061(4) 0.033(3) 0.041(3) -0.002(3) 0.014(3) 0.004(3)
C27' 0.025(8) 0.025(6) 0.018(8) -0.003(8) 0.010(7) -0.004(5)
C28' 0.031(6) 0.042(7) 0.035(7) 0.009(5) 0.005(5) 0.004(5)
C29' 0.035(7) 0.044(8) 0.044(8) 0.004(7) 0.010(6) 0.003(6)
C30' 0.037(8) 0.032(7) 0.036(10) -0.009(9) -0.020(9) 0.006(6)
C31' 0.032(6) 0.043(7) 0.037(7) -0.007(5) 0.003(5) 0.017(5)
C32' 0.037(6) 0.033(6) 0.025(6) -0.003(5) 0.001(5) 0.007(5)
C33 0.0298(18) 0.0298(19) 0.0312(18) 0.0051(15) 0.0053(14) -0.0045(15)
C34 0.049(2) 0.039(2) 0.039(2) 0.0069(18) -0.0053(18) -0.0103(19)
C35 0.060(3) 0.040(2) 0.042(2) 0.0042(19) -0.008(2) -0.018(2)
C36 0.060(3) 0.034(2) 0.042(2) -0.0045(18) 0.015(2) -0.012(2)
C37 0.040(2) 0.031(2) 0.044(2) 0.0015(17) 0.0055(18) 0.0018(16)
C38 0.0294(19) 0.035(2) 0.039(2) -0.0013(16) 0.0053(16) 0.0004(15)
C41 0.065(3) 0.038(2) 0.041(2) 0.0134(19) -0.002(2) 0.003(2)
C42 0.047(3) 0.063(3) 0.045(3) 0.016(2) -0.009(2) 0.002(2)
C43 0.052(3) 0.067(3) 0.030(2) 0.007(2) -0.012(2) -0.020(2)
C44 0.078(3) 0.046(3) 0.0223(19) 0.0000(17) -0.004(2) -0.020(2)
C45 0.084(4) 0.038(2) 0.0235(19) 0.0023(17) 0.012(2) 0.006(2)
C46 0.049(3) 0.061(3) 0.035(2) 0.011(2) 0.018(2) 0.011(2)
C47 0.042(2) 0.063(3) 0.035(2) 0.011(2) 0.0077(18) -0.013(2)
C48 0.062(3) 0.038(2) 0.032(2) 0.0072(17) 0.0016(19) -0.019(2)
C51 0.160(7) 0.049(3) 0.023(2) -0.003(2) 0.022(3) -0.011(4)
C52 0.140(7) 0.095(5) 0.025(2) 0.021(3) 0.035(3) 0.076(5)
C53 0.045(3) 0.142(7) 0.022(2) 0.021(3) 0.010(2) 0.022(3)
C54 0.067(4) 0.098(5) 0.027(2) 0.009(3) 0.010(2) -0.024(3)
C55 0.092(5) 0.061(3) 0.040(3) 0.016(2) 0.020(3) -0.010(3)
C56 0.089(4) 0.065(4) 0.038(3) 0.020(2) 0.013(3) 0.021(3)
C57 0.050(3) 0.102(5) 0.034(2) 0.018(3) -0.001(2) 0.020(3)
C58 0.067(4) 0.108(5) 0.022(2) 0.005(3) -0.002(2) -0.034(4)

loop_
_atom_type_symbol
_atom_type_description
_atom_type_scat_dispersion_real
_atom_type_scat_dispersion_imag
_atom_type_scat_source
C C 0.0181 0.0091 'International Tables Vol C Tables 4.2.6.8 and 6.1.1.4'
H H 0.0000 0.0000 'International Tables Vol C Tables 4.2.6.8 and 6.1.1.4'
N N 0.0311 0.0180 'International Tables Vol C Tables 4.2.6.8 and 6.1.1.4'
Ce Ce -1.8482 9.6596 'International Tables Vol C Tables 4.2.6.8 and 6.1.1.4'

loop_
_geom_angle_atom_site_label_1
_geom_angle_atom_site_label_2
_geom_angle_atom_site_label_3
_geom_angle
N4 Ce1 C45 111.97(12)
N4 Ce1 C44 98.80(12)
C45 Ce1 C44 30.19(16)
N4 Ce1 C48 167.45(13)
C45 Ce1 C48 77.90(14)
C44 Ce1 C48 86.09(13)
N4 Ce1 C47 162.56(13)
C45 Ce1 C47 57.99(16)
C44 Ce1 C47 78.53(15)
C48 Ce1 C47 29.83(15)
N4 Ce1 N3 50.04(10)
C45 Ce1 N3 152.14(14)
C44 Ce1 N3 123.40(14)
C48 Ce1 N3 117.75(13)
C47 Ce1 N3 144.94(14)
N4 Ce1 C46 135.04(13)
C45 Ce1 C46 30.26(16)
C44 Ce1 C46 57.56(16)
C48 Ce1 C46 57.13(15)
C47 Ce1 C46 30.36(15)
N3 Ce1 C46 174.86(13)
N4 Ce1 C41 139.62(13)
C45 Ce1 C41 85.09(14)
C44 Ce1 C41 77.56(15)
C48 Ce1 C41 30.23(15)
C47 Ce1 C41 57.09(15)
N3 Ce1 C41 98.13(13)
C46 Ce1 C41 77.00(15)
N4 Ce1 C43 100.53(12)
C45 Ce1 C43 57.08(17)
C44 Ce1 C43 29.93(16)
C48 Ce1 C43 77.97(14)
C47 Ce1 C43 85.80(14)
N3 Ce1 C43 101.56(15)
C46 Ce1 C43 77.30(16)
C41 Ce1 C43 57.19(15)
N4 Ce1 C42 115.99(13)
C45 Ce1 C42 76.87(16)
C44 Ce1 C42 56.91(17)
C48 Ce1 C42 57.31(15)
C47 Ce1 C42 77.25(15)
N3 Ce1 C42 92.16(14)
C46 Ce1 C42 84.41(15)
C41 Ce1 C42 29.90(15)
C43 Ce1 C42 29.87(16)
N4 Ce1 N1 94.44(9)
C45 Ce1 N1 127.14(14)
C44 Ce1 N1 157.25(14)
C48 Ce1 N1 84.86(11)
C47 Ce1 N1 83.28(12)
N3 Ce1 N1 79.18(11)
C46 Ce1 N1 100.23(14)
C41 Ce1 N1 103.81(13)
C43 Ce1 N1 160.99(13)
C42 Ce1 N1 131.62(14)
N4 Ce1 N2 72.66(9)
C45 Ce1 N2 95.94(12)
C44 Ce1 N2 119.00(13)
C48 Ce1 N2 115.10(12)
C47 Ce1 N2 93.38(12)
N3 Ce1 N2 97.16(10)
C46 Ce1 N2 86.09(12)
C41 Ce1 N2 144.32(13)
C43 Ce1 N2 148.32(14)
C42 Ce1 N2 170.24(13)
N1 Ce1 N2 48.32(10)
N1 Ce2 N2 50.18(10)
N1 Ce2 C53 144.67(19)
N2 Ce2 C53 163.2(2)
N1 Ce2 C54 173.02(17)
N2 Ce2 C54 134.75(17)
C53 Ce2 C54 29.6(2)
N1 Ce2 C52 118.0(2)
N2 Ce2 C52 165.1(2)
C53 Ce2 C52 31.4(2)
C54 Ce2 C52 58.1(2)
N1 Ce2 C56 132.08(16)
N2 Ce2 C56 97.37(14)
C53 Ce2 C56 75.47(18)
C54 Ce2 C56 54.7(2)
C52 Ce2 C56 85.29(16)
N1 Ce2 C57 110.23(15)
N2 Ce2 C57 96.60(13)
C53 Ce2 C57 84.56(16)
C54 Ce2 C57 75.28(18)
C52 Ce2 C57 78.50(18)
C56 Ce2 C57 29.41(19)
N1 Ce2 C51 100.27(15)
N2 Ce2 C51 134.5(2)
C53 Ce2 C51 59.6(2)
C54 Ce2 C51 78.84(19)
C52 Ce2 C51 31.7(2)
C56 Ce2 C51 77.79(19)
C57 Ce2 C51 57.9(2)
N1 Ce2 N4 95.22(9)
N2 Ce2 N4 73.41(9)
C53 Ce2 N4 94.30(16)
C54 Ce2 N4 82.87(13)
C52 Ce2 N4 119.7(2)
C56 Ce2 N4 108.93(16)
C57 Ce2 N4 137.05(17)
C51 Ce2 N4 151.4(2)
N1 Ce2 C55 158.39(16)
N2 Ce2 C55 111.78(15)
C53 Ce2 C55 55.5(2)
C54 Ce2 C55 28.56(19)
C52 Ce2 C55 77.2(2)
C56 Ce2 C55 28.50(18)
C57 Ce2 C55 55.2(2)
C51 Ce2 C55 85.31(17)
N4 Ce2 C55 89.09(15)
N1 Ce2 C58 97.97(13)
N2 Ce2 C58 110.07(15)
C53 Ce2 C58 78.97(18)
C54 Ce2 C58 84.85(16)
C52 Ce2 C58 59.3(2)
C56 Ce2 C58 56.5(2)
C57 Ce2 C58 29.8(2)
C51 Ce2 C58 31.0(2)
N4 Ce2 C58 165.00(15)
C55 Ce2 C58 76.03(18)
N1 Ce2 N3 78.63(10)
N2 Ce2 N3 96.76(9)
C53 Ce2 N3 82.66(13)
C54 Ce2 N3 95.20(15)
C52 Ce2 N3 88.54(16)
C56 Ce2 N3 147.28(17)
C57 Ce2 N3 166.64(14)
C51 Ce2 N3 111.59(19)
N4 Ce2 N3 48.33(10)
C55 Ce2 N3 118.95(16)
C58 Ce2 N3 141.97(18)
C1 N1 C7 116.0(4)
C1 N1 Ce2 92.6(2)
C7 N1 Ce2 134.6(2)
C1 N1 Ce1 85.8(2)
C7 N1 Ce1 129.0(2)
Ce2 N1 Ce1 84.85(10)
C1 N2 C13 122.5(3)
C1 N2 Ce2 91.9(2)
C13 N2 Ce2 127.4(2)
C1 N2 Ce1 84.5(2)
C13 N2 Ce1 132.9(2)
Ce2 N2 Ce1 83.69(9)
C21 N3 C27 119.1(5)
C21 N3 C27' 110.7(6)
C27 N3 C27' 21.5(5)
C21 N3 Ce1 91.0(2)
C27 N3 Ce1 139.8(4)
C27' N3 Ce1 126.7(6)
C21 N3 Ce2 82.8(2)
C27 N3 Ce2 124.7(4)
C27' N3 Ce2 146.1(7)
Ce1 N3 Ce2 82.13(10)
C21 N4 C33 117.4(3)
C21 N4 Ce1 92.9(2)
C33 N4 Ce1 135.2(2)
C21 N4 Ce2 87.2(2)
C33 N4 Ce2 125.6(2)
Ce1 N4 Ce2 85.28(9)
N2 C1 N1 114.1(3)
N2 C1 C2 123.5(4)
N1 C1 C2 122.3(4)
N2 C1 Ce1 68.78(19)
N1 C1 Ce1 67.2(2)
C2 C1 Ce1 130.7(2)
N2 C1 Ce2 61.9(2)
N1 C1 Ce2 60.9(2)
C2 C1 Ce2 154.6(3)
Ce1 C1 Ce2 74.69(9)
C3 C2 C1 174.5(4)
C2 C3 C4 177.6(5)
C3 C4 C5 119.4(4)
C3 C4 C6 117.5(5)
C5 C4 C6 60.5(4)
C4 C5 C6 60.2(3)
C4 C6 C5 59.2(3)
N1 C7 C8 110.2(4)
N1 C7 C12 111.2(3)
C8 C7 C12 110.2(4)
C7 C8 C9 111.8(5)
C8 C9 C10 111.0(4)
C11 C10 C9 111.4(5)
C10 C11 C12 111.7(6)
C11 C12 C7 110.0(4)
N2 C13 C14 115.1(4)
N2 C13 C18 113.7(3)
C14 C13 C18 112.0(4)
C13 C14 C15 112.1(4)
C16 C15 C14 112.0(4)
C17 C16 C15 113.1(4)
C16 C17 C18 111.7(4)
C13 C18 C17 110.0(4)
N3 C21 N4 115.1(3)
N3 C21 C22 121.6(4)
N4 C21 C22 122.4(4)
N3 C21 C22' 127.7(7)
N4 C21 C22' 116.3(7)
C22 C21 C22' 17.9(5)
N3 C21 Ce2 70.7(2)
N4 C21 Ce2 65.8(2)
C22 C21 Ce2 125.1(4)
C22' C21 Ce2 141.1(6)
N3 C21 Ce1 62.9(2)
N4 C21 Ce1 60.69(18)
C22 C21 Ce1 160.4(4)
C22' C21 Ce1 142.9(7)
Ce2 C21 Ce1 74.43(9)
C23 C22 C21 171.6(7)
C22 C23 C24 178.0(8)
C26 C24 C23 122.4(8)
C26 C24 C25 59.1(6)
C23 C24 C25 119.3(7)
C26 C25 C24 59.8(5)
C25 C26 C24 61.1(5)
C23' C22' C21 171.3(15)
C22' C23' C24' 162.8(18)
C25' C24' C23' 122(2)
C25' C24' C26' 56.6(10)
C23' C24' C26' 123.4(19)
C26' C25' C24' 64.5(9)
C25' C26' C24' 58.9(8)
N3 C27 C32 112.6(7)
N3 C27 C28 106.4(6)
C32 C27 C28 109.4(7)
C27 C28 C29 110.4(6)
C30 C29 C28 113.2(8)
C29 C30 C31 110.5(8)
C30 C31 C32 111.4(7)
C27 C32 C31 111.8(7)
C28' C27' C32' 111.4(13)
C28' C27' N3 115.8(11)
C32' C27' N3 100.0(11)
C27' C28' C29' 111.0(11)
C30' C29' C28' 109.9(14)
C29' C30' C31' 109.8(14)
C30' C31' C32' 110.4(12)
C31' C32' C27' 110.0(11)
N4 C33 C38 110.4(3)
N4 C33 C34 112.4(3)
C38 C33 C34 109.5(3)
C33 C34 C35 110.5(3)
C36 C35 C34 112.2(4)
C35 C36 C37 111.0(4)
C36 C37 C38 111.1(3)
C33 C38 C37 110.9(3)
C42 C41 C48 135.4(5)
C42 C41 Ce1 75.6(3)
C48 C41 Ce1 74.6(2)
C41 C42 C43 135.8(5)
C41 C42 Ce1 74.5(3)
C43 C42 Ce1 74.9(3)
C44 C43 C42 134.4(5)
C44 C43 Ce1 74.2(2)
C42 C43 Ce1 75.2(3)
C43 C44 C45 134.7(4)
C43 C44 Ce1 75.9(3)
C45 C44 Ce1 74.8(2)
C44 C45 C46 135.2(5)
C44 C45 Ce1 75.0(3)
C46 C45 Ce1 75.3(3)
C45 C46 C47 135.5(5)
C45 C46 Ce1 74.4(3)
C47 C46 Ce1 74.6(2)
C48 C47 C46 134.2(4)
C48 C47 Ce1 75.1(2)
C46 C47 Ce1 75.0(2)
C47 C48 C41 134.7(4)
C47 C48 Ce1 75.1(2)
C41 C48 Ce1 75.2(2)
C58 C51 C52 132.7(6)
C58 C51 Ce2 75.2(3)
C52 C51 Ce2 74.0(3)
C53 C52 C51 132.4(5)
C53 C52 Ce2 74.1(3)
C51 C52 Ce2 74.3(3)
C54 C53 C52 135.2(6)
C54 C53 Ce2 75.4(3)
C52 C53 Ce2 74.5(3)
C55 C54 C53 136.4(6)
C55 C54 Ce2 76.4(3)
C53 C54 Ce2 75.0(3)
C56 C55 C54 136.7(6)
C56 C55 Ce2 75.2(3)
C54 C55 Ce2 75.1(3)
C55 C56 C57 136.4(6)
C55 C56 Ce2 76.3(3)
C57 C56 Ce2 75.4(3)
C56 C57 C58 136.4(5)
C56 C57 Ce2 75.2(3)
C58 C57 Ce2 75.9(3)
C57 C58 C51 133.7(5)
C57 C58 Ce2 74.4(3)
C51 C58 Ce2 73.8(3)

loop_
_geom_bond_atom_site_label_1
_geom_bond_atom_site_label_2
_geom_bond_distance
Ce1 N4 2.648(3)
Ce1 C45 2.693(4)
Ce1 C44 2.697(4)
Ce1 C48 2.699(4)
Ce1 C47 2.699(4)
Ce1 N3 2.700(3)
Ce1 C46 2.704(4)
Ce1 C41 2.706(4)
Ce1 C43 2.718(4)
Ce1 C42 2.721(4)
Ce1 N1 2.731(3)
Ce1 N2 2.767(3)
Ce2 N1 2.642(3)
Ce2 N2 2.666(3)
Ce2 C53 2.686(5)
Ce2 C54 2.691(5)
Ce2 C52 2.692(5)
Ce2 C56 2.693(5)
Ce2 C57 2.696(5)
Ce2 C51 2.696(5)
Ce2 N4 2.704(3)
Ce2 C55 2.706(5)
Ce2 C58 2.715(5)
Ce2 N3 2.817(4)
N1 C1 1.349(5)
N1 C7 1.483(5)
N2 C1 1.334(5)
N2 C13 1.487(5)
N3 C21 1.332(5)
N3 C27 1.487(10)
N3 C27' 1.586(18)
N4 C21 1.348(5)
N4 C33 1.482(5)
C1 C2 1.446(6)
C2 C3 1.208(6)
C3 C4 1.454(6)
C4 C5 1.485(6)
C4 C6 1.501(7)
C5 C6 1.505(8)
C7 C8 1.507(7)
C7 C12 1.537(6)
C8 C9 1.528(8)
C9 C10 1.535(9)
C10 C11 1.515(10)
C11 C12 1.526(7)
C13 C14 1.496(6)
C13 C18 1.526(5)
C14 C15 1.515(6)
C15 C16 1.510(6)
C16 C17 1.484(7)
C17 C18 1.542(6)
C21 C22 1.442(7)
C21 C22' 1.494(11)
C22 C23 1.181(8)
C23 C24 1.446(8)
C24 C26 1.438(11)
C24 C25 1.456(10)
C25 C26 1.428(13)
C22' C23' 1.205(13)
C23' C24' 1.459(16)
C24' C25' 1.402(18)
C24' C26' 1.478(17)
C25' C26' 1.368(19)
C27 C32 1.497(11)
C27 C28 1.530(9)
C28 C29 1.541(9)
C29 C30 1.459(15)
C30 C31 1.534(13)
C31 C32 1.538(9)
C27' C28' 1.524(19)
C27' C32' 1.539(19)
C28' C29' 1.535(19)
C29' C30' 1.52(2)
C30' C31' 1.54(2)
C31' C32' 1.538(16)
C33 C38 1.518(5)
C33 C34 1.521(5)
C34 C35 1.532(6)
C35 C36 1.520(7)
C36 C37 1.521(6)
C37 C38 1.527(6)
C41 C42 1.400(7)
C41 C48 1.409(7)
C42 C43 1.402(7)
C43 C44 1.398(8)
C44 C45 1.403(7)
C45 C46 1.409(7)
C46 C47 1.415(7)
C47 C48 1.389(7)
C51 C58 1.448(10)
C51 C52 1.473(11)
C52 C53 1.453(11)
C53 C54 1.372(10)
C54 C55 1.331(9)
C55 C56 1.329(9)
C56 C57 1.368(9)
C57 C58 1.390(9)

loop_
_geom_torsion_atom_site_label_1
_geom_torsion_atom_site_label_2
_geom_torsion_atom_site_label_3
_geom_torsion_atom_site_label_4
_geom_torsion
N2 Ce2 N1 C1 18.8(2)
C53 Ce2 N1 C1 -172.9(3)
C54 Ce2 N1 C1 155.9(11)
C52 Ce2 N1 C1 -150.1(3)
C56 Ce2 N1 C1 -39.3(3)
C57 Ce2 N1 C1 -62.7(3)
C51 Ce2 N1 C1 -122.1(3)
N4 Ce2 N1 C1 82.1(2)
C55 Ce2 N1 C1 -18.7(5)
C58 Ce2 N1 C1 -90.7(3)
N3 Ce2 N1 C1 127.7(2)
N2 Ce2 N1 C7 150.2(4)
C53 Ce2 N1 C7 -41.5(5)
C54 Ce2 N1 C7 -72.7(13)
C52 Ce2 N1 C7 -18.7(4)
C56 Ce2 N1 C7 92.1(4)
C57 Ce2 N1 C7 68.7(4)
C51 Ce2 N1 C7 9.3(4)
N4 Ce2 N1 C7 -146.5(4)
C55 Ce2 N1 C7 112.7(5)
C58 Ce2 N1 C7 40.7(4)
N3 Ce2 N1 C7 -100.9(4)
N2 Ce2 N1 Ce1 -66.68(10)
C53 Ce2 N1 Ce1 101.6(2)
C54 Ce2 N1 Ce1 70.4(12)
C52 Ce2 N1 Ce1 124.4(2)
C56 Ce2 N1 Ce1 -124.82(19)
C57 Ce2 N1 Ce1 -148.18(16)
C51 Ce2 N1 Ce1 152.41(19)
N4 Ce2 N1 Ce1 -3.40(9)
C55 Ce2 N1 Ce1 -104.2(4)
C58 Ce2 N1 Ce1 -176.23(17)
N3 Ce2 N1 Ce1 42.23(9)
N4 Ce1 N1 C1 -89.6(2)
C45 Ce1 N1 C1 32.4(3)
C44 Ce1 N1 C1 36.0(4)
C48 Ce1 N1 C1 103.0(2)
C47 Ce1 N1 C1 73.1(2)
N3 Ce1 N1 C1 -137.4(2)
C46 Ce1 N1 C1 47.8(2)
C41 Ce1 N1 C1 126.7(2)
C43 Ce1 N1 C1 128.4(4)
C42 Ce1 N1 C1 139.4(2)
N2 Ce1 N1 C1 -27.6(2)
N4 Ce1 N1 C7 150.1(4)
C45 Ce1 N1 C7 -87.9(4)
C44 Ce1 N1 C7 -84.3(5)
C48 Ce1 N1 C7 -17.3(4)
C47 Ce1 N1 C7 -47.3(4)
N3 Ce1 N1 C7 102.2(4)
C46 Ce1 N1 C7 -72.6(4)
C41 Ce1 N1 C7 6.4(4)
C43 Ce1 N1 C7 8.1(6)
C42 Ce1 N1 C7 19.0(4)
N2 Ce1 N1 C7 -147.9(4)
N4 Ce1 N1 Ce2 3.46(9)
C45 Ce1 N1 Ce2 125.44(13)
C44 Ce1 N1 Ce2 129.1(3)
C48 Ce1 N1 Ce2 -163.96(13)
C47 Ce1 N1 Ce2 166.09(14)
N3 Ce1 N1 Ce2 -44.41(10)
C46 Ce1 N1 Ce2 140.79(12)
C41 Ce1 N1 Ce2 -140.23(13)
C43 Ce1 N1 Ce2 -138.5(4)
C42 Ce1 N1 Ce2 -127.61(16)
N2 Ce1 N1 Ce2 65.47(11)
N1 Ce2 N2 C1 -19.0(2)
C53 Ce2 N2 C1 -175.1(4)
C54 Ce2 N2 C1 167.7(2)
C52 Ce2 N2 C1 22.1(6)
C56 Ce2 N2 C1 121.5(3)
C57 Ce2 N2 C1 91.9(3)
C51 Ce2 N2 C1 41.4(3)
N4 Ce2 N2 C1 -130.9(2)
C55 Ce2 N2 C1 147.0(2)
C58 Ce2 N2 C1 64.5(3)
N3 Ce2 N2 C1 -88.1(2)
N1 Ce2 N2 C13 -153.7(3)
C53 Ce2 N2 C13 50.3(6)
C54 Ce2 N2 C13 33.0(4)
C52 Ce2 N2 C13 -112.6(5)
C56 Ce2 N2 C13 -13.1(3)
C57 Ce2 N2 C13 -42.8(3)
C51 Ce2 N2 C13 -93.3(3)
N4 Ce2 N2 C13 94.5(3)
C55 Ce2 N2 C13 12.4(3)
C58 Ce2 N2 C13 -70.1(3)
N3 Ce2 N2 C13 137.3(3)
N1 Ce2 N2 Ce1 65.26(11)
C53 Ce2 N2 Ce1 -90.8(4)
C54 Ce2 N2 Ce1 -108.06(19)
C52 Ce2 N2 Ce1 106.3(5)
C56 Ce2 N2 Ce1 -154.22(16)
C57 Ce2 N2 Ce1 176.15(17)
C51 Ce2 N2 Ce1 125.68(19)
N4 Ce2 N2 Ce1 -46.59(8)
C55 Ce2 N2 Ce1 -128.72(16)
C58 Ce2 N2 Ce1 148.79(16)
N3 Ce2 N2 Ce1 -3.81(10)
N4 Ce1 N2 C1 140.7(2)
C45 Ce1 N2 C1 -108.1(2)
C44 Ce1 N2 C1 -128.7(2)
C48 Ce1 N2 C1 -28.7(3)
C47 Ce1 N2 C1 -50.0(2)
N3 Ce1 N2 C1 96.5(2)
C46 Ce1 N2 C1 -79.5(2)
C41 Ce1 N2 C1 -18.3(3)
C43 Ce1 N2 C1 -137.4(3)
C42 Ce1 N2 C1 -66.1(8)
N1 Ce1 N2 C1 28.0(2)
N4 Ce1 N2 C13 -88.9(3)
C45 Ce1 N2 C13 22.3(4)
C44 Ce1 N2 C13 1.7(4)
C48 Ce1 N2 C13 101.7(4)
C47 Ce1 N2 C13 80.4(4)
N3 Ce1 N2 C13 -133.1(3)
C46 Ce1 N2 C13 50.9(4)
C41 Ce1 N2 C13 112.1(4)
C43 Ce1 N2 C13 -7.1(5)
C42 Ce1 N2 C13 64.3(9)
N1 Ce1 N2 C13 158.3(4)
N4 Ce1 N2 Ce2 48.13(9)
C45 Ce1 N2 Ce2 159.33(12)
C44 Ce1 N2 Ce2 138.72(12)
C48 Ce1 N2 Ce2 -121.28(12)
C47 Ce1 N2 Ce2 -142.52(13)
N3 Ce1 N2 Ce2 3.97(10)
C46 Ce1 N2 Ce2 -172.02(13)
C41 Ce1 N2 Ce2 -110.8(2)
C43 Ce1 N2 Ce2 130.0(2)
C42 Ce1 N2 Ce2 -158.7(8)
N1 Ce1 N2 Ce2 -64.61(11)
N4 Ce1 N3 C21 18.6(2)
C45 Ce1 N3 C21 -38.6(4)
C44 Ce1 N3 C21 -53.1(3)
C48 Ce1 N3 C21 -157.9(2)
C47 Ce1 N3 C21 -174.8(2)
C46 Ce1 N3 C21 -152.3(15)
C41 Ce1 N3 C21 -133.5(3)
C43 Ce1 N3 C21 -75.5(3)
C42 Ce1 N3 C21 -104.1(3)
N1 Ce1 N3 C21 123.9(3)
N2 Ce1 N3 C21 78.8(3)
N4 Ce1 N3 C27 159.4(7)
C45 Ce1 N3 C27 102.2(7)
C44 Ce1 N3 C27 87.7(7)
C48 Ce1 N3 C27 -17.1(7)
C47 Ce1 N3 C27 -34.0(7)
C46 Ce1 N3 C27 -11.5(19)
C41 Ce1 N3 C27 7.3(7)
C43 Ce1 N3 C27 65.3(7)
C42 Ce1 N3 C27 36.7(7)
N1 Ce1 N3 C27 -95.3(7)
N2 Ce1 N3 C27 -140.4(7)
N4 Ce1 N3 C27' 135.7(8)
C45 Ce1 N3 C27' 78.4(8)
C44 Ce1 N3 C27' 64.0(8)
C48 Ce1 N3 C27' -40.8(8)
C47 Ce1 N3 C27' -57.7(8)
C46 Ce1 N3 C27' -35.2(19)
C41 Ce1 N3 C27' -16.5(8)
C43 Ce1 N3 C27' 41.6(8)
C42 Ce1 N3 C27' 13.0(8)
N1 Ce1 N3 C27' -119.1(8)
N2 Ce1 N3 C27' -164.1(8)
N4 Ce1 N3 Ce2 -63.96(11)
C45 Ce1 N3 Ce2 -121.2(2)
C44 Ce1 N3 Ce2 -135.69(13)
C48 Ce1 N3 Ce2 119.54(12)
C47 Ce1 N3 Ce2 102.6(2)
C46 Ce1 N3 Ce2 125.2(16)
C41 Ce1 N3 Ce2 143.89(12)
C43 Ce1 N3 Ce2 -158.08(12)
C42 Ce1 N3 Ce2 173.32(13)
N1 Ce1 N3 Ce2 41.29(9)
N2 Ce1 N3 Ce2 -3.77(10)
N1 Ce2 N3 C21 -135.2(2)
N2 Ce2 N3 C21 -88.1(2)
C53 Ce2 N3 C21 75.0(3)
C54 Ce2 N3 C21 48.1(3)
C52 Ce2 N3 C21 105.9(3)
C56 Ce2 N3 C21 26.9(4)
C57 Ce2 N3 C21 92.0(8)
C51 Ce2 N3 C21 128.2(3)
N4 Ce2 N3 C21 -27.5(2)
C55 Ce2 N3 C21 31.4(3)
C58 Ce2 N3 C21 136.4(3)
N1 Ce2 N3 C27 104.2(5)
N2 Ce2 N3 C27 151.2(5)
C53 Ce2 N3 C27 -45.7(5)
C54 Ce2 N3 C27 -72.5(5)
C52 Ce2 N3 C27 -14.7(5)
C56 Ce2 N3 C27 -93.7(6)
C57 Ce2 N3 C27 -28.6(10)
C51 Ce2 N3 C27 7.6(5)
N4 Ce2 N3 C27 -148.1(5)
C55 Ce2 N3 C27 -89.2(5)
C58 Ce2 N3 C27 15.8(6)
N1 Ce2 N3 C27' 108.0(10)
N2 Ce2 N3 C27' 155.0(10)
C53 Ce2 N3 C27' -41.9(11)
C54 Ce2 N3 C27' -68.7(11)
C52 Ce2 N3 C27' -11.0(11)
C56 Ce2 N3 C27' -89.9(11)
C57 Ce2 N3 C27' -24.8(14)
C51 Ce2 N3 C27' 11.4(11)
N4 Ce2 N3 C27' -144.3(11)
C55 Ce2 N3 C27' -85.4(11)
C58 Ce2 N3 C27' 19.6(11)
N1 Ce2 N3 Ce1 -43.11(9)
N2 Ce2 N3 Ce1 3.91(10)
C53 Ce2 N3 Ce1 167.0(2)
C54 Ce2 N3 Ce1 140.19(16)
C52 Ce2 N3 Ce1 -162.1(2)
C56 Ce2 N3 Ce1 119.0(2)
C57 Ce2 N3 Ce1 -175.9(7)
C51 Ce2 N3 Ce1 -139.77(16)
N4 Ce2 N3 Ce1 64.54(11)
C55 Ce2 N3 Ce1 123.43(16)
C58 Ce2 N3 Ce1 -131.5(2)
C45 Ce1 N4 C21 136.5(2)
C44 Ce1 N4 C21 108.3(3)
C48 Ce1 N4 C21 -4.0(6)
C47 Ce1 N4 C21 -172.0(4)
N3 Ce1 N4 C21 -18.4(2)
C46 Ce1 N4 C21 160.4(2)
C41 Ce1 N4 C21 27.1(3)
C43 Ce1 N4 C21 77.9(3)
C42 Ce1 N4 C21 50.9(3)
N1 Ce1 N4 C21 -90.3(2)
N2 Ce1 N4 C21 -134.0(2)
C45 Ce1 N4 C33 1.6(4)
C44 Ce1 N4 C33 -26.6(3)
C48 Ce1 N4 C33 -138.9(5)
C47 Ce1 N4 C33 53.1(6)
N3 Ce1 N4 C33 -153.3(4)
C46 Ce1 N4 C33 25.6(4)
C41 Ce1 N4 C33 -107.7(3)
C43 Ce1 N4 C33 -56.9(3)
C42 Ce1 N4 C33 -84.0(3)
N1 Ce1 N4 C33 134.8(3)
N2 Ce1 N4 C33 91.1(3)
C45 Ce1 N4 Ce2 -136.56(13)
C44 Ce1 N4 Ce2 -164.83(13)
C48 Ce1 N4 Ce2 82.9(5)
C47 Ce1 N4 Ce2 -85.1(4)
N3 Ce1 N4 Ce2 68.51(13)
C46 Ce1 N4 Ce2 -112.64(17)
C41 Ce1 N4 Ce2 114.05(18)
C43 Ce1 N4 Ce2 164.84(14)
C42 Ce1 N4 Ce2 137.79(14)
N1 Ce1 N4 Ce2 -3.38(9)
N2 Ce1 N4 Ce2 -47.09(8)
N1 Ce2 N4 C21 96.7(2)
N2 Ce2 N4 C21 142.4(2)
C53 Ce2 N4 C21 -49.2(3)
C54 Ce2 N4 C21 -76.6(3)
C52 Ce2 N4 C21 -29.8(3)
C56 Ce2 N4 C21 -125.3(2)
C57 Ce2 N4 C21 -135.9(2)
C51 Ce2 N4 C21 -26.0(4)
C55 Ce2 N4 C21 -104.5(2)
C58 Ce2 N4 C21 -111.8(6)
N3 Ce2 N4 C21 27.0(2)
N1 Ce2 N4 C33 -141.2(3)
N2 Ce2 N4 C33 -95.5(3)
C53 Ce2 N4 C33 72.8(3)
C54 Ce2 N4 C33 45.5(3)
C52 Ce2 N4 C33 92.2(3)
C56 Ce2 N4 C33 -3.3(3)
C57 Ce2 N4 C33 -13.8(3)
C51 Ce2 N4 C33 96.0(4)
C55 Ce2 N4 C33 17.6(3)
C58 Ce2 N4 C33 10.2(7)
N3 Ce2 N4 C33 149.0(3)
N1 Ce2 N4 Ce1 3.50(10)
N2 Ce2 N4 Ce1 49.21(9)
C53 Ce2 N4 Ce1 -142.43(17)
C54 Ce2 N4 Ce1 -169.75(18)
C52 Ce2 N4 Ce1 -123.03(17)
C56 Ce2 N4 Ce1 141.47(14)
C57 Ce2 N4 Ce1 130.92(17)
C51 Ce2 N4 Ce1 -119.2(3)
C55 Ce2 N4 Ce1 162.29(16)
C58 Ce2 N4 Ce1 155.0(6)
N3 Ce2 N4 Ce1 -66.23(11)
C13 N2 C1 N1 170.4(3)
Ce2 N2 C1 N1 32.5(3)
Ce1 N2 C1 N1 -51.0(3)
C13 N2 C1 C2 -13.0(5)
Ce2 N2 C1 C2 -151.0(3)
Ce1 N2 C1 C2 125.5(3)
C13 N2 C1 Ce1 -138.6(3)
Ce2 N2 C1 Ce1 83.47(9)
C13 N2 C1 Ce2 137.9(4)
Ce1 N2 C1 Ce2 -83.47(9)
C7 N1 C1 N2 -176.4(3)
Ce2 N1 C1 N2 -32.8(3)
Ce1 N1 C1 N2 51.8(3)
C7 N1 C1 C2 7.0(5)
Ce2 N1 C1 C2 150.6(3)
Ce1 N1 C1 C2 -124.8(3)
C7 N1 C1 Ce1 131.8(3)
Ce2 N1 C1 Ce1 -84.63(10)
C7 N1 C1 Ce2 -143.6(3)
Ce1 N1 C1 Ce2 84.63(10)
N4 Ce1 C1 N2 -37.3(2)
C45 Ce1 C1 N2 76.3(2)
C44 Ce1 C1 N2 68.3(3)
C48 Ce1 C1 N2 154.2(2)
C47 Ce1 C1 N2 128.1(3)
N3 Ce1 C1 N2 -87.4(2)
C46 Ce1 C1 N2 97.7(2)
C41 Ce1 C1 N2 168.0(2)
C43 Ce1 C1 N2 95.9(4)
C42 Ce1 C1 N2 162.9(3)
N1 Ce1 C1 N2 -129.7(3)
N4 Ce1 C1 N1 92.4(2)
C45 Ce1 C1 N1 -154.0(2)
C44 Ce1 C1 N1 -161.9(2)
C48 Ce1 C1 N1 -76.1(2)
C47 Ce1 C1 N1 -102.1(2)
N3 Ce1 C1 N1 42.3(2)
C46 Ce1 C1 N1 -132.6(2)
C41 Ce1 C1 N1 -62.3(3)
C43 Ce1 C1 N1 -134.4(4)
C42 Ce1 C1 N1 -67.4(3)
N2 Ce1 C1 N1 129.7(3)
N4 Ce1 C1 C2 -153.9(4)
C45 Ce1 C1 C2 -40.2(4)
C44 Ce1 C1 C2 -48.2(4)
C48 Ce1 C1 C2 37.6(4)
C47 Ce1 C1 C2 11.6(4)
N3 Ce1 C1 C2 156.1(4)
C46 Ce1 C1 C2 -18.9(4)
C41 Ce1 C1 C2 51.4(4)
C43 Ce1 C1 C2 -20.7(6)
C42 Ce1 C1 C2 46.3(5)
N1 Ce1 C1 C2 113.7(5)
N2 Ce1 C1 C2 -116.6(5)
N4 Ce1 C1 Ce2 28.01(9)
C45 Ce1 C1 Ce2 141.65(11)
C44 Ce1 C1 Ce2 133.65(14)
C48 Ce1 C1 Ce2 -140.49(12)
C47 Ce1 C1 Ce2 -166.55(14)
N3 Ce1 C1 Ce2 -22.09(11)
C46 Ce1 C1 Ce2 163.00(13)
C41 Ce1 C1 Ce2 -126.70(13)
C43 Ce1 C1 Ce2 161.2(3)
C42 Ce1 C1 Ce2 -131.8(2)
N1 Ce1 C1 Ce2 -64.40(19)
N2 Ce1 C1 Ce2 65.3(2)
N1 Ce2 C1 N2 145.9(3)
C53 Ce2 C1 N2 171.4(7)
C54 Ce2 C1 N2 -25.9(5)
C52 Ce2 C1 N2 -171.4(3)
C56 Ce2 C1 N2 -64.2(3)
C57 Ce2 C1 N2 -91.2(3)
C51 Ce2 C1 N2 -149.1(3)
N4 Ce2 C1 N2 46.5(2)
C55 Ce2 C1 N2 -43.4(3)
C58 Ce2 C1 N2 -121.2(3)
N3 Ce2 C1 N2 94.7(2)
N2 Ce2 C1 N1 -145.9(3)
C53 Ce2 C1 N1 25.6(8)
C54 Ce2 C1 N1 -171.8(4)
C52 Ce2 C1 N1 42.7(3)
C56 Ce2 C1 N1 149.9(2)
C57 Ce2 C1 N1 122.9(3)
C51 Ce2 C1 N1 65.0(3)
N4 Ce2 C1 N1 -99.4(2)
C55 Ce2 C1 N1 170.8(3)
C58 Ce2 C1 N1 92.9(3)
N3 Ce2 C1 N1 -51.1(2)
N1 Ce2 C1 C2 -104.6(8)
N2 Ce2 C1 C2 109.5(8)
C53 Ce2 C1 C2 -79.1(11)
C54 Ce2 C1 C2 83.6(8)
C52 Ce2 C1 C2 -61.9(8)
C56 Ce2 C1 C2 45.3(7)
C57 Ce2 C1 C2 18.3(7)
C51 Ce2 C1 C2 -39.6(7)
N4 Ce2 C1 C2 156.0(7)
C55 Ce2 C1 C2 66.1(7)
C58 Ce2 C1 C2 -11.7(7)
N3 Ce2 C1 C2 -155.8(7)
N1 Ce2 C1 Ce1 72.1(2)
N2 Ce2 C1 Ce1 -73.78(19)
C53 Ce2 C1 Ce1 97.6(8)
C54 Ce2 C1 Ce1 -99.7(4)
C52 Ce2 C1 Ce1 114.8(2)
C56 Ce2 C1 Ce1 -138.00(16)
C57 Ce2 C1 Ce1 -165.02(17)
C51 Ce2 C1 Ce1 137.08(17)
N4 Ce2 C1 Ce1 -27.32(9)
C55 Ce2 C1 Ce1 -117.16(19)
C58 Ce2 C1 Ce1 164.99(17)
N3 Ce2 C1 Ce1 20.93(10)
N2 C1 C2 C3 -114(5)
N1 C1 C2 C3 62(6)
Ce1 C1 C2 C3 -24(6)
Ce2 C1 C2 C3 152(5)
C1 C2 C3 C4 47(17)
C2 C3 C4 C5 160(13)
C2 C3 C4 C6 -130(13)
C3 C4 C5 C6 106.9(6)
C3 C4 C6 C5 -110.0(5)
C1 N1 C7 C8 -165.4(3)
Ce2 N1 C7 C8 71.0(4)
Ce1 N1 C7 C8 -58.6(5)
C1 N1 C7 C12 72.1(5)
Ce2 N1 C7 C12 -51.4(6)
Ce1 N1 C7 C12 178.9(3)
N1 C7 C8 C9 179.3(4)
C12 C7 C8 C9 -57.6(5)
C7 C8 C9 C10 55.1(7)
C8 C9 C10 C11 -53.1(8)
C9 C10 C11 C12 54.9(7)
C10 C11 C12 C7 -57.1(6)
N1 C7 C12 C11 -179.5(5)
C8 C7 C12 C11 58.1(6)
C1 N2 C13 C14 78.5(5)
Ce2 N2 C13 C14 -158.9(3)
Ce1 N2 C13 C14 -37.4(5)
C1 N2 C13 C18 -52.4(5)
Ce2 N2 C13 C18 70.1(4)
Ce1 N2 C13 C18 -168.4(3)
N2 C13 C14 C15 173.5(4)
C18 C13 C14 C15 -54.7(6)
C13 C14 C15 C16 52.1(6)
C14 C15 C16 C17 -52.1(6)
C15 C16 C17 C18 53.6(6)
N2 C13 C18 C17 -172.3(4)
C14 C13 C18 C17 55.2(5)
C16 C17 C18 C13 -54.5(5)
C27 N3 C21 N4 175.8(5)
C27' N3 C21 N4 -162.3(7)
Ce1 N3 C21 N4 -32.1(3)
Ce2 N3 C21 N4 49.9(3)
C27 N3 C21 C22 5.9(8)
C27' N3 C21 C22 27.8(9)
Ce1 N3 C21 C22 158.0(5)
Ce2 N3 C21 C22 -120.0(5)
C27 N3 C21 C22' -14.6(10)
C27' N3 C21 C22' 7.2(11)
Ce1 N3 C21 C22' 137.5(8)
Ce2 N3 C21 C22' -140.6(8)
C27 N3 C21 Ce2 125.9(5)
C27' N3 C21 Ce2 147.8(7)
Ce1 N3 C21 Ce2 -81.93(9)
C27 N3 C21 Ce1 -152.1(5)
C27' N3 C21 Ce1 -130.3(7)
Ce2 N3 C21 Ce1 81.93(9)
C33 N4 C21 N3 178.6(3)
Ce1 N4 C21 N3 32.8(4)
Ce2 N4 C21 N3 -52.3(3)
C33 N4 C21 C22 -11.6(7)
Ce1 N4 C21 C22 -157.4(5)
Ce2 N4 C21 C22 117.5(5)
C33 N4 C21 C22' 7.8(8)
Ce1 N4 C21 C22' -138.0(7)
Ce2 N4 C21 C22' 136.9(7)
C33 N4 C21 Ce2 -129.1(3)
Ce1 N4 C21 Ce2 85.12(9)
C33 N4 C21 Ce1 145.8(3)
Ce2 N4 C21 Ce1 -85.12(9)
N1 Ce2 C21 N3 44.2(2)
N2 Ce2 C21 N3 94.7(2)
C53 Ce2 C21 N3 -100.3(3)
C54 Ce2 C21 N3 -130.6(3)
C52 Ce2 C21 N3 -75.1(3)
C56 Ce2 C21 N3 -163.1(2)
C57 Ce2 C21 N3 -151.6(3)
C51 Ce2 C21 N3 -64.4(3)
N4 Ce2 C21 N3 130.6(3)
C55 Ce2 C21 N3 -152.8(2)
C58 Ce2 C21 N3 -83.6(4)
N1 Ce2 C21 N4 -86.4(2)
N2 Ce2 C21 N4 -35.9(2)
C53 Ce2 C21 N4 129.1(3)
C54 Ce2 C21 N4 98.8(3)
C52 Ce2 C21 N4 154.3(3)
C56 Ce2 C21 N4 66.2(3)
C57 Ce2 C21 N4 77.8(4)
C51 Ce2 C21 N4 164.9(2)
C55 Ce2 C21 N4 76.6(2)
C58 Ce2 C21 N4 145.8(4)
N3 Ce2 C21 N4 -130.6(3)
N1 Ce2 C21 C22 159.9(5)
N2 Ce2 C21 C22 -149.7(5)
C53 Ce2 C21 C22 15.4(5)
C54 Ce2 C21 C22 -14.9(5)
C52 Ce2 C21 C22 40.6(5)
C56 Ce2 C21 C22 -47.5(5)
C57 Ce2 C21 C22 -35.9(6)
C51 Ce2 C21 C22 51.2(5)
N4 Ce2 C21 C22 -113.7(5)
C55 Ce2 C21 C22 -37.1(5)
C58 Ce2 C21 C22 32.1(6)
N3 Ce2 C21 C22 115.6(5)
N1 Ce2 C21 C22' 171.0(10)
N2 Ce2 C21 C22' -138.5(10)
C53 Ce2 C21 C22' 26.6(10)
C54 Ce2 C21 C22' -3.8(10)
C52 Ce2 C21 C22' 51.7(11)
C56 Ce2 C21 C22' -36.3(11)
C57 Ce2 C21 C22' -24.8(11)
C51 Ce2 C21 C22' 62.4(11)
N4 Ce2 C21 C22' -102.5(11)
C55 Ce2 C21 C22' -25.9(10)
C58 Ce2 C21 C22' 43.2(11)
N3 Ce2 C21 C22' 126.8(11)
N1 Ce2 C21 Ce1 -21.99(10)
N2 Ce2 C21 Ce1 28.47(9)
C53 Ce2 C21 Ce1 -166.5(2)
C54 Ce2 C21 Ce1 163.20(18)
C52 Ce2 C21 Ce1 -141.31(17)
C56 Ce2 C21 Ce1 130.65(15)
C57 Ce2 C21 Ce1 142.2(3)
C51 Ce2 C21 Ce1 -130.63(16)
N4 Ce2 C21 Ce1 64.42(19)
C55 Ce2 C21 Ce1 141.03(14)
C58 Ce2 C21 Ce1 -149.8(3)
N3 Ce2 C21 Ce1 -66.2(2)
N4 Ce1 C21 N3 -146.6(4)
C45 Ce1 C21 N3 157.8(3)
C44 Ce1 C21 N3 136.0(3)
C48 Ce1 C21 N3 32.1(3)
C47 Ce1 C21 N3 18.6(9)
C46 Ce1 C21 N3 173.5(3)
C41 Ce1 C21 N3 52.5(3)
C43 Ce1 C21 N3 108.0(3)
C42 Ce1 C21 N3 78.2(3)
N1 Ce1 C21 N3 -54.9(3)
N2 Ce1 C21 N3 -103.2(3)
C45 Ce1 C21 N4 -55.6(3)
C44 Ce1 C21 N4 -77.4(2)
C48 Ce1 C21 N4 178.6(2)
C47 Ce1 C21 N4 165.2(7)
N3 Ce1 C21 N4 146.6(4)
C46 Ce1 C21 N4 -39.9(5)
C41 Ce1 C21 N4 -160.9(2)
C43 Ce1 C21 N4 -105.4(2)
C42 Ce1 C21 N4 -135.2(2)
N1 Ce1 C21 N4 91.7(2)
N2 Ce1 C21 N4 43.4(2)
N4 Ce1 C21 C22 104.8(12)
C45 Ce1 C21 C22 49.2(12)
C44 Ce1 C21 C22 27.4(12)
C48 Ce1 C21 C22 -76.5(12)
C47 Ce1 C21 C22 -90.0(14)
N3 Ce1 C21 C22 -108.6(12)
C46 Ce1 C21 C22 64.9(12)
C41 Ce1 C21 C22 -56.1(12)
C43 Ce1 C21 C22 -0.6(12)
C42 Ce1 C21 C22 -30.4(12)
N1 Ce1 C21 C22 -163.4(11)
N2 Ce1 C21 C22 148.2(11)
N4 Ce1 C21 C22' 95.8(11)
C45 Ce1 C21 C22' 40.2(11)
C44 Ce1 C21 C22' 18.4(11)
C48 Ce1 C21 C22' -85.6(11)
C47 Ce1 C21 C22' -99.0(13)
N3 Ce1 C21 C22' -117.6(11)
C46 Ce1 C21 C22' 55.9(11)
C41 Ce1 C21 C22' -65.1(11)
C43 Ce1 C21 C22' -9.6(11)
C42 Ce1 C21 C22' -39.4(11)
N1 Ce1 C21 C22' -172.5(11)
N2 Ce1 C21 C22' 139.2(11)
N4 Ce1 C21 Ce2 -70.6(2)
C45 Ce1 C21 Ce2 -126.21(15)
C44 Ce1 C21 Ce2 -148.03(12)
C48 Ce1 C21 Ce2 108.01(17)
C47 Ce1 C21 Ce2 94.6(8)
N3 Ce1 C21 Ce2 76.0(2)
C46 Ce1 C21 Ce2 -110.6(3)
C41 Ce1 C21 Ce2 128.46(13)
C43 Ce1 C21 Ce2 -176.04(13)
C42 Ce1 C21 Ce2 154.17(13)
N1 Ce1 C21 Ce2 21.10(10)
N2 Ce1 C21 Ce2 -27.23(9)
N3 C21 C22 C23 162(6)
N4 C21 C22 C23 -7(6)
C22' C21 C22 C23 -82(6)
Ce2 C21 C22 C23 74(6)
Ce1 C21 C22 C23 -100(6)
C21 C22 C23 C24 -114(22)
C22 C23 C24 C26 141(22)
C22 C23 C24 C25 -149(22)
C23 C24 C25 C26 -112.3(9)
C23 C24 C26 C25 107.2(9)
N3 C21 C22' C23' 150(10)
N4 C21 C22' C23' -41(10)
C22 C21 C22' C23' 73(10)
Ce2 C21 C22' C23' 42(11)
Ce1 C21 C22' C23' -116(10)
C21 C22' C23' C24' -33(15)
C22' C23' C24' C25' 107(6)
C22' C23' C24' C26' 39(7)
C23' C24' C25' C26' -111(2)
C23' C24' C26' C25' 109(2)
C21 N3 C27 C32 -163.0(5)
C27' N3 C27 C32 125(2)
Ce1 N3 C27 C32 63.3(9)
Ce2 N3 C27 C32 -60.8(7)
C21 N3 C27 C28 77.1(8)
C27' N3 C27 C28 5.0(18)
Ce1 N3 C27 C28 -56.6(10)
Ce2 N3 C27 C28 179.3(5)
N3 C27 C28 C29 178.1(7)
C32 C27 C28 C29 56.2(10)
C27 C28 C29 C30 -57.0(10)
C28 C29 C30 C31 54.9(10)
C29 C30 C31 C32 -53.6(10)
N3 C27 C32 C31 -174.9(6)
C28 C27 C32 C31 -56.7(8)
C30 C31 C32 C27 55.6(9)
C21 N3 C27' C28' 132.2(11)
C27 N3 C27' C28' -110(3)
Ce1 N3 C27' C28' 24.4(16)
Ce2 N3 C27' C28' -119.0(12)
C21 N3 C27' C32' -108.0(9)
C27 N3 C27' C32' 9.3(16)
Ce1 N3 C27' C32' 144.2(7)
Ce2 N3 C27' C32' 0.8(16)
C32' C27' C28' C29' 56.0(16)
N3 C27' C28' C29' 169.4(11)
C27' C28' C29' C30' -57.7(17)
C28' C29' C30' C31' 59.3(17)
C29' C30' C31' C32' -59.6(16)
C30' C31' C32' C27' 57.2(15)
C28' C27' C32' C31' -55.5(15)
N3 C27' C32' C31' -178.4(10)
C21 N4 C33 C38 160.6(3)
Ce1 N4 C33 C38 -72.2(4)
Ce2 N4 C33 C38 53.0(4)
C21 N4 C33 C34 -76.8(4)
Ce1 N4 C33 C34 50.4(5)
Ce2 N4 C33 C34 175.6(3)
N4 C33 C34 C35 178.8(4)
C38 C33 C34 C35 -58.0(5)
C33 C34 C35 C36 55.7(5)
C34 C35 C36 C37 -53.3(5)
C35 C36 C37 C38 53.9(5)
N4 C33 C38 C37 -176.3(3)
C34 C33 C38 C37 59.4(4)
C36 C37 C38 C33 -57.6(4)
N4 Ce1 C41 C42 46.5(4)
C45 Ce1 C41 C42 -72.1(3)
C44 Ce1 C41 C42 -42.5(3)
C48 Ce1 C41 C42 -146.4(5)
C47 Ce1 C41 C42 -126.7(4)
N3 Ce1 C41 C42 80.1(3)
C46 Ce1 C41 C42 -101.6(3)
C43 Ce1 C41 C42 -18.5(3)
N1 Ce1 C41 C42 160.9(3)
N2 Ce1 C41 C42 -165.4(3)
N4 Ce1 C41 C48 -167.1(2)
C45 Ce1 C41 C48 74.3(3)
C44 Ce1 C41 C48 103.9(3)
C47 Ce1 C41 C48 19.6(3)
N3 Ce1 C41 C48 -133.6(3)
C46 Ce1 C41 C48 44.7(3)
C43 Ce1 C41 C48 127.9(3)
C42 Ce1 C41 C48 146.4(5)
N1 Ce1 C41 C48 -52.8(3)
N2 Ce1 C41 C48 -19.0(4)
C48 C41 C42 C43 -1.8(10)
Ce1 C41 C42 C43 47.7(6)
C48 C41 C42 Ce1 -49.5(5)
N4 Ce1 C42 C41 -148.5(3)
C45 Ce1 C42 C41 103.3(3)
C44 Ce1 C42 C41 128.1(4)
C48 Ce1 C42 C41 19.4(3)
C47 Ce1 C42 C41 43.6(3)
N3 Ce1 C42 C41 -102.6(3)
C46 Ce1 C42 C41 73.5(3)
C43 Ce1 C42 C41 147.7(5)
N1 Ce1 C42 C41 -25.2(4)
N2 Ce1 C42 C41 60.2(9)
N4 Ce1 C42 C43 63.9(3)
C45 Ce1 C42 C43 -44.4(3)
C44 Ce1 C42 C43 -19.6(3)
C48 Ce1 C42 C43 -128.3(4)
C47 Ce1 C42 C43 -104.1(3)
N3 Ce1 C42 C43 109.7(3)
C46 Ce1 C42 C43 -74.2(3)
C41 Ce1 C42 C43 -147.7(5)
N1 Ce1 C42 C43 -172.9(3)
N2 Ce1 C42 C43 -87.5(8)
C41 C42 C43 C44 1.6(10)
Ce1 C42 C43 C44 49.2(5)
C41 C42 C43 Ce1 -47.6(6)
N4 Ce1 C43 C44 89.4(3)
C45 Ce1 C43 C44 -20.1(3)
C48 Ce1 C43 C44 -103.3(3)
C47 Ce1 C43 C44 -74.2(3)
N3 Ce1 C43 C44 140.4(3)
C46 Ce1 C43 C44 -44.7(3)
C41 Ce1 C43 C44 -127.3(3)
C42 Ce1 C43 C44 -145.8(5)
N1 Ce1 C43 C44 -129.3(4)
N2 Ce1 C43 C44 15.4(4)
N4 Ce1 C43 C42 -124.8(3)
C45 Ce1 C43 C42 125.7(4)
C44 Ce1 C43 C42 145.8(5)
C48 Ce1 C43 C42 42.5(3)
C47 Ce1 C43 C42 71.6(3)
N3 Ce1 C43 C42 -73.8(3)
C46 Ce1 C43 C42 101.1(3)
C41 Ce1 C43 C42 18.5(3)
N1 Ce1 C43 C42 16.5(6)
N2 Ce1 C43 C42 161.2(3)
C42 C43 C44 C45 1.4(9)
Ce1 C43 C44 C45 51.0(5)
C42 C43 C44 Ce1 -49.5(5)
N4 Ce1 C44 C43 -95.8(3)
C45 Ce1 C44 C43 145.1(4)
C48 Ce1 C44 C43 72.5(3)
C47 Ce1 C44 C43 101.7(3)
N3 Ce1 C44 C43 -48.4(3)
C46 Ce1 C44 C43 125.6(3)
C41 Ce1 C44 C43 43.2(3)
C42 Ce1 C44 C43 19.5(3)
N1 Ce1 C44 C43 139.3(3)
N2 Ce1 C44 C43 -170.8(3)
N4 Ce1 C44 C45 119.1(3)
C48 Ce1 C44 C45 -72.5(3)
C47 Ce1 C44 C45 -43.4(3)
N3 Ce1 C44 C45 166.6(2)
C46 Ce1 C44 C45 -19.5(2)
C41 Ce1 C44 C45 -101.8(3)
C43 Ce1 C44 C45 -145.1(4)
C42 Ce1 C44 C45 -125.5(3)
N1 Ce1 C44 C45 -5.8(5)
N2 Ce1 C44 C45 44.1(3)
C43 C44 C45 C46 -1.3(9)
Ce1 C44 C45 C46 50.1(5)
C43 C44 C45 Ce1 -51.3(5)
N4 Ce1 C45 C44 -68.6(3)
C48 Ce1 C45 C44 103.3(3)
C47 Ce1 C45 C44 127.5(3)
N3 Ce1 C45 C44 -24.5(4)
C46 Ce1 C45 C44 146.1(4)
C41 Ce1 C45 C44 73.6(3)
C43 Ce1 C45 C44 19.9(3)
C42 Ce1 C45 C44 44.4(3)
N1 Ce1 C45 C44 177.2(2)
N2 Ce1 C45 C44 -142.2(3)
N4 Ce1 C45 C46 145.4(3)
C44 Ce1 C45 C46 -146.1(4)
C48 Ce1 C45 C46 -42.8(3)
C47 Ce1 C45 C46 -18.6(3)
N3 Ce1 C45 C46 -170.6(3)
C41 Ce1 C45 C46 -72.5(3)
C43 Ce1 C45 C46 -126.2(3)
C42 Ce1 C45 C46 -101.6(3)
N1 Ce1 C45 C46 31.1(3)
N2 Ce1 C45 C46 71.7(3)
C44 C45 C46 C47 -2.6(9)
Ce1 C45 C46 C47 47.4(5)
C44 C45 C46 Ce1 -50.0(5)
N4 Ce1 C46 C45 -48.3(3)
C44 Ce1 C46 C45 19.4(3)
C48 Ce1 C46 C45 127.8(3)
C47 Ce1 C46 C45 147.7(4)
N3 Ce1 C46 C45 121.8(15)
C41 Ce1 C46 C45 102.8(3)
C43 Ce1 C46 C45 44.0(3)
C42 Ce1 C46 C45 73.4(3)
N1 Ce1 C46 C45 -155.2(3)
N2 Ce1 C46 C45 -108.8(3)
N4 Ce1 C46 C47 164.1(2)
C45 Ce1 C46 C47 -147.7(4)
C44 Ce1 C46 C47 -128.2(3)
C48 Ce1 C46 C47 -19.9(3)
N3 Ce1 C46 C47 -25.8(17)
C41 Ce1 C46 C47 -44.9(3)
C43 Ce1 C46 C47 -103.7(3)
C42 Ce1 C46 C47 -74.2(3)
N1 Ce1 C46 C47 57.1(3)
N2 Ce1 C46 C47 103.5(3)
C45 C46 C47 C48 3.4(9)
Ce1 C46 C47 C48 50.8(5)
C45 C46 C47 Ce1 -47.4(5)
N4 Ce1 C47 C48 174.8(3)
C45 Ce1 C47 C48 -126.4(3)
C44 Ce1 C47 C48 -102.4(3)
N3 Ce1 C47 C48 31.2(4)
C46 Ce1 C47 C48 -144.9(4)
C41 Ce1 C47 C48 -19.9(3)
C43 Ce1 C47 C48 -73.0(3)
C42 Ce1 C47 C48 -44.0(3)
N1 Ce1 C47 C48 91.4(3)
N2 Ce1 C47 C48 138.7(3)
N4 Ce1 C47 C46 -40.3(6)
C45 Ce1 C47 C46 18.5(3)
C44 Ce1 C47 C46 42.6(3)
C48 Ce1 C47 C46 144.9(4)
N3 Ce1 C47 C46 176.1(3)
C41 Ce1 C47 C46 125.1(3)
C43 Ce1 C47 C46 71.9(3)
C42 Ce1 C47 C46 100.9(3)
N1 Ce1 C47 C46 -123.7(3)
N2 Ce1 C47 C46 -76.4(3)
C46 C47 C48 C41 -0.3(9)
Ce1 C47 C48 C41 50.5(5)
C46 C47 C48 Ce1 -50.8(5)
C42 C41 C48 C47 -0.6(9)
Ce1 C41 C48 C47 -50.4(5)
C42 C41 C48 Ce1 49.8(5)
N4 Ce1 C48 C47 -172.8(4)
C45 Ce1 C48 C47 44.3(3)
C44 Ce1 C48 C47 73.6(3)
N3 Ce1 C48 C47 -160.4(3)
C46 Ce1 C48 C47 20.2(3)
C41 Ce1 C48 C47 145.5(4)
C43 Ce1 C48 C47 102.8(3)
C42 Ce1 C48 C47 126.3(3)
N1 Ce1 C48 C47 -85.5(3)
N2 Ce1 C48 C47 -46.7(3)
N4 Ce1 C48 C41 41.7(7)
C45 Ce1 C48 C41 -101.2(3)
C44 Ce1 C48 C41 -71.8(3)
C47 Ce1 C48 C41 -145.5(4)
N3 Ce1 C48 C41 54.2(3)
C46 Ce1 C48 C41 -125.2(3)
C43 Ce1 C48 C41 -42.7(3)
C42 Ce1 C48 C41 -19.2(3)
N1 Ce1 C48 C41 129.1(3)
N2 Ce1 C48 C41 167.9(3)
N1 Ce2 C51 C58 88.4(3)
N2 Ce2 C51 C58 45.6(4)
C53 Ce2 C51 C58 -122.9(4)
C54 Ce2 C51 C58 -98.6(4)
C52 Ce2 C51 C58 -143.7(5)
C56 Ce2 C51 C58 -42.7(3)
C57 Ce2 C51 C58 -19.1(3)
N4 Ce2 C51 C58 -150.0(3)
C55 Ce2 C51 C58 -70.5(4)
N3 Ce2 C51 C58 170.1(3)
N1 Ce2 C51 C52 -127.9(3)
N2 Ce2 C51 C52 -170.7(3)
C53 Ce2 C51 C52 20.8(3)
C54 Ce2 C51 C52 45.0(4)
C56 Ce2 C51 C52 101.0(4)
C57 Ce2 C51 C52 124.6(4)
N4 Ce2 C51 C52 -6.3(5)
C55 Ce2 C51 C52 73.2(4)
C58 Ce2 C51 C52 143.7(5)
N3 Ce2 C51 C52 -46.2(4)
C58 C51 C52 C53 1.1(9)
Ce2 C51 C52 C53 -50.1(5)
C58 C51 C52 Ce2 51.2(5)
N1 Ce2 C52 C53 -154.5(3)
N2 Ce2 C52 C53 170.6(4)
C54 Ce2 C52 C53 18.8(3)
C56 Ce2 C52 C53 69.6(3)
C57 Ce2 C52 C53 98.5(3)
C51 Ce2 C52 C53 143.9(5)
N4 Ce2 C52 C53 -39.6(3)
C55 Ce2 C52 C53 41.9(3)
C58 Ce2 C52 C53 123.1(4)
N3 Ce2 C52 C53 -78.2(3)
N1 Ce2 C52 C51 61.6(3)
N2 Ce2 C52 C51 26.7(7)
C53 Ce2 C52 C51 -143.9(5)
C54 Ce2 C52 C51 -125.1(4)
C56 Ce2 C52 C51 -74.3(4)
C57 Ce2 C52 C51 -45.4(3)
N4 Ce2 C52 C51 176.5(3)
C55 Ce2 C52 C51 -102.0(3)
C58 Ce2 C52 C51 -20.8(3)
N3 Ce2 C52 C51 137.8(3)
C51 C52 C53 C54 0.6(10)
Ce2 C52 C53 C54 -49.5(6)
C51 C52 C53 Ce2 50.1(5)
N1 Ce2 C53 C54 -172.7(3)
N2 Ce2 C53 C54 -25.3(6)
C52 Ce2 C53 C54 146.3(5)
C56 Ce2 C53 C54 41.1(3)
C57 Ce2 C53 C54 69.5(4)
C51 Ce2 C53 C54 125.3(4)
N4 Ce2 C53 C54 -67.4(3)
C55 Ce2 C53 C54 18.6(3)
C58 Ce2 C53 C54 99.1(4)
N3 Ce2 C53 C54 -114.4(3)
N1 Ce2 C53 C52 41.0(4)
N2 Ce2 C53 C52 -171.6(4)
C54 Ce2 C53 C52 -146.3(5)
C56 Ce2 C53 C52 -105.2(3)
C57 Ce2 C53 C52 -76.8(3)
C51 Ce2 C53 C52 -21.0(3)
N4 Ce2 C53 C52 146.3(3)
C55 Ce2 C53 C52 -127.8(4)
C58 Ce2 C53 C52 -47.2(3)
N3 Ce2 C53 C52 99.3(3)
C52 C53 C54 C55 -1.4(10)
Ce2 C53 C54 C55 -50.6(6)
C52 C53 C54 Ce2 49.3(6)
N1 Ce2 C54 C55 -175.8(10)
N2 Ce2 C54 C55 -43.3(4)
C53 Ce2 C54 C55 146.7(5)
C52 Ce2 C54 C55 126.8(4)
C56 Ce2 C54 C55 18.0(3)
C57 Ce2 C54 C55 41.4(4)
C51 Ce2 C54 C55 100.8(4)
N4 Ce2 C54 C55 -101.3(4)
C58 Ce2 C54 C55 70.0(4)
N3 Ce2 C54 C55 -148.1(4)
N1 Ce2 C54 C53 37.4(13)
N2 Ce2 C54 C53 170.0(3)
C52 Ce2 C54 C53 -19.9(3)
C56 Ce2 C54 C53 -128.7(4)
C57 Ce2 C54 C53 -105.3(4)
C51 Ce2 C54 C53 -45.9(4)
N4 Ce2 C54 C53 112.0(3)
C55 Ce2 C54 C53 -146.7(5)
C58 Ce2 C54 C53 -76.7(4)
N3 Ce2 C54 C53 65.1(3)
C53 C54 C55 C56 2.2(11)
Ce2 C54 C55 C56 -48.1(6)
C53 C54 C55 Ce2 50.2(6)
N1 Ce2 C55 C56 -33.2(6)
N2 Ce2 C55 C56 -63.5(4)
C53 Ce2 C55 C56 129.0(4)
C54 Ce2 C55 C56 148.1(6)
C52 Ce2 C55 C56 104.0(4)
C57 Ce2 C55 C56 19.2(3)
C51 Ce2 C55 C56 72.9(4)
N4 Ce2 C55 C56 -135.2(4)
C58 Ce2 C55 C56 42.9(4)
N3 Ce2 C55 C56 -174.9(3)
N1 Ce2 C55 C54 178.6(3)
N2 Ce2 C55 C54 148.4(3)
C53 Ce2 C55 C54 -19.2(3)
C52 Ce2 C55 C54 -44.1(4)
C56 Ce2 C55 C54 -148.1(6)
C57 Ce2 C55 C54 -128.9(4)
C51 Ce2 C55 C54 -75.2(4)
N4 Ce2 C55 C54 76.7(4)
C58 Ce2 C55 C54 -105.3(4)
N3 Ce2 C55 C54 36.9(4)
C54 C55 C56 C57 -2.7(11)
Ce2 C55 C56 C57 -50.7(6)
C54 C55 C56 Ce2 48.0(6)
N1 Ce2 C56 C55 164.2(3)
N2 Ce2 C56 C55 123.1(4)
C53 Ce2 C56 C55 -41.4(4)
C54 Ce2 C56 C55 -18.0(3)
C52 Ce2 C56 C55 -71.7(4)
C57 Ce2 C56 C55 -146.5(6)
C51 Ce2 C56 C55 -102.9(4)
N4 Ce2 C56 C55 48.2(4)
C58 Ce2 C56 C55 -127.7(4)
N3 Ce2 C56 C55 8.2(5)
N1 Ce2 C56 C57 -49.2(4)
N2 Ce2 C56 C57 -90.4(3)
C53 Ce2 C56 C57 105.1(4)
C54 Ce2 C56 C57 128.5(4)
C52 Ce2 C56 C57 74.9(4)
C51 Ce2 C56 C57 43.7(4)
N4 Ce2 C56 C57 -165.3(3)
C55 Ce2 C56 C57 146.5(6)
C58 Ce2 C56 C57 18.9(3)
N3 Ce2 C56 C57 154.7(3)
C55 C56 C57 C58 1.1(11)
Ce2 C56 C57 C58 -49.9(6)
C55 C56 C57 Ce2 51.0(6)
N1 Ce2 C57 C56 143.2(3)
N2 Ce2 C57 C56 93.3(3)
C53 Ce2 C57 C56 -69.8(4)
C54 Ce2 C57 C56 -41.3(3)
C52 Ce2 C57 C56 -101.0(4)
C51 Ce2 C57 C56 -127.2(4)
N4 Ce2 C57 C56 20.6(4)
C55 Ce2 C57 C56 -18.7(3)
C58 Ce2 C57 C56 -147.1(5)
N3 Ce2 C57 C56 -86.9(8)
N1 Ce2 C57 C58 -69.7(3)
N2 Ce2 C57 C58 -119.6(3)
C53 Ce2 C57 C58 77.2(4)
C54 Ce2 C57 C58 105.8(4)
C52 Ce2 C57 C58 46.1(4)
C56 Ce2 C57 C58 147.1(5)
C51 Ce2 C57 C58 19.9(3)
N4 Ce2 C57 C58 167.7(3)
C55 Ce2 C57 C58 128.4(4)
N3 Ce2 C57 C58 60.2(9)
C56 C57 C58 C51 1.7(10)
Ce2 C57 C58 C51 -48.0(5)
C56 C57 C58 Ce2 49.7(6)
C52 C51 C58 C57 -2.6(9)
Ce2 C51 C58 C57 48.2(5)
C52 C51 C58 Ce2 -50.8(5)
N1 Ce2 C58 C57 117.3(3)
N2 Ce2 C58 C57 66.9(3)
C53 Ce2 C58 C57 -98.4(4)
C54 Ce2 C58 C57 -69.1(4)
C52 Ce2 C58 C57 -124.8(4)
C56 Ce2 C58 C57 -18.7(3)
C51 Ce2 C58 C57 -146.0(5)
N4 Ce2 C58 C57 -34.0(8)
C55 Ce2 C58 C57 -41.6(3)
N3 Ce2 C58 C57 -161.0(3)
N1 Ce2 C58 C51 -96.7(3)
N2 Ce2 C58 C51 -147.1(3)
C53 Ce2 C58 C51 47.6(4)
C54 Ce2 C58 C51 76.9(4)
C52 Ce2 C58 C51 21.2(3)
C56 Ce2 C58 C51 127.4(4)
C57 Ce2 C58 C51 146.0(5)
N4 Ce2 C58 C51 112.0(7)
C55 Ce2 C58 C51 104.5(4)
N3 Ce2 C58 C51 -15.0(4)
